data_7011730
loop_
_publ_author_name
'Uehara, Kazuhiro'
'Hikichi, Shiro'
'Akita, Munetaka'

_publ_section_title
;
 Highly labile cationic tris-acetonitrile complexes, [TpRM(NCMe)3]OTf
 (M = Ni, Co; TpR: hydrotrispyrazolylborato, R = Ph, Me and iPr2):
 versatile precursors for TpR-containing nickel and cobalt complexes
;
_journal_issue 18
_journal_name_full 'Journal of the Chemical Society, Dalton Transactions'
_journal_page_first 3529
_journal_paper_doi 10.1039/b203377c
_journal_year 2002
_chemical_formula_moiety 'C40 H34 B Cl2 Co F3 N8 O3 S '
_chemical_formula_sum 'C40 H34 B Cl2 Co F3 N8 O3 S'
_chemical_formula_weight 904.46
_space_group_IT_number 33
_symmetry_cell_setting orthorhombic
_symmetry_Int_Tables_number 33
_symmetry_space_group_name_Hall 'P 2c -2n'
_symmetry_space_group_name_H-M 'P n a 21'
_audit_creation_date 'Wed Jun 26 16:49:19 2002'
_audit_creation_method 'by teXsan'
_cell_angle_alpha 89
_cell_angle_beta 89
_cell_angle_gamma 90
_cell_formula_units_Z 4
_cell_length_a 23.8843(7)
_cell_length_b 17.7515(3)
_cell_length_c 9.9253(3)
_cell_measurement_reflns_used 36089
_cell_measurement_temperature 213.2
_cell_measurement_theta_max 27.5
_cell_measurement_theta_min 0.9
_cell_volume 4206.87(19)
_computing_cell_refinement PROCESS-AUTO
_computing_data_collection PROCESS-AUTO
_computing_data_reduction 'teXsan Ver. 1.11'
_computing_publication_material 'teXsan Ver. 1.11'
_computing_structure_refinement SHELXL97
_computing_structure_solution SAPI91
_diffrn_detector_area_resol_mean 10.00
_diffrn_measurement_device_type 'Rigaku RAXIS-IV Imaging Plate'
_diffrn_measurement_method \w
_diffrn_radiation_type 'Mo K\a'
_diffrn_radiation_wavelength 0.7107
_diffrn_reflns_av_R_equivalents 0.000
_diffrn_reflns_limit_h_max 30
_diffrn_reflns_limit_h_min 0
_diffrn_reflns_limit_k_max 21
_diffrn_reflns_limit_k_min 0
_diffrn_reflns_limit_l_max 0
_diffrn_reflns_limit_l_min -12
_diffrn_reflns_number 31659
_diffrn_reflns_theta_max 27.49
_exptl_absorpt_coefficient_mu 0.646
_exptl_absorpt_correction_T_max 0.937
_exptl_absorpt_correction_T_min 0.762
_exptl_absorpt_correction_type multi-scan
_exptl_absorpt_process_details '(Higashi, 1995)'
_exptl_crystal_colour red
_exptl_crystal_density_diffrn 1.428
_exptl_crystal_density_method 'not measured'
_exptl_crystal_description block
_exptl_crystal_size_max 0.22
_exptl_crystal_size_mid 0.20
_exptl_crystal_size_min 0.20
_refine_diff_density_max 0.71
_refine_diff_density_min -0.68
_refine_ls_abs_structure_Flack 0.14(3)
_refine_ls_extinction_coef 0.0000
_refine_ls_extinction_expression Fc^*^=kFc[1+0.001xFc^2^\l^3^/sin(2\q)]^-1/4^
_refine_ls_extinction_method SHELXL
_refine_ls_goodness_of_fit_ref 0.931
_refine_ls_hydrogen_treatment noref
_refine_ls_number_parameters 505
_refine_ls_number_reflns 4322
_refine_ls_R_factor_gt 0.0469
_refine_ls_shift/su_max -0.0020
_refine_ls_structure_factor_coef Fsqd
_refine_ls_weighting_details 'w = 1/[\s^2^(Fo^2^) + (0.1000P)^2^+0.0000P] where P=(Fo^2^+2Fc^2^)/3'
_refine_ls_weighting_scheme calc
_refine_ls_wR_factor_ref 0.1369
_reflns_number_gt 4322
_reflns_number_total 4960
_reflns_threshold_expression >2.0sigma(I)
_cod_data_source_file b203377c.txt
_cod_data_source_block compound_10
_cod_original_cell_volume 4208.1(2)
_cod_original_sg_symbol_H-M 'P n a 21     '
_cod_original_formula_sum 'C40 H34 B Cl2 Co F3 N8 O3 S '
_cod_database_code 7011730

loop_
_symmetry_equiv_pos_as_xyz
x,y,z
-x,-y,1/2+z
1/2-x,1/2+y,1/2+z
1/2+x,1/2-y,z

loop_
_atom_site_label
_atom_site_type_symbol
_atom_site_fract_x
_atom_site_fract_y
_atom_site_fract_z
_atom_site_U_iso_or_equiv
_atom_site_adp_type
_atom_site_occupancy
_atom_site_calc_flag
_atom_site_refinement_flags
_atom_site_disorder_assembly
_atom_site_disorder_group
Co(1) Co 0.74881(2) 0.19351(2) 0.4236(4) 0.0246(1) Uani 1.00 d . . .
Cl(1) Cl 0.4745 0.2580 0.9226 0.1079 Uiso 0.64 d P . .
Cl(1A) Cl 0.4489 0.2765 0.9232 0.2482 Uiso 0.36 d P . .
Cl(2) Cl 0.4508 0.4295 0.9169 0.1709 Uiso 0.64 d P . .
Cl(2A) Cl 0.5120 0.3853 1.0253 0.1282 Uiso 0.36 d P . .
S(1) S 0.87489(4) 0.12660(6) 0.3754(4) 0.0413(3) Uani 1.00 d . . .
F(1) F 0.9297(2) 0.1549(2) 0.5966(7) 0.106(2) Uani 1.00 d . . .
F(2) F 0.9729(1) 0.0844(2) 0.4572(8) 0.107(2) Uani 1.00 d . . .
F(3) F 0.9055(2) 0.0407(2) 0.5779(6) 0.087(1) Uani 1.00 d . . .
O(1) O 0.8232(1) 0.1414(2) 0.4510(5) 0.0388(8) Uani 1.00 d . . .
O(2) O 0.8709(2) 0.0621(2) 0.2893(6) 0.0570(10) Uani 1.00 d . . .
O(3) O 0.9012(2) 0.1922(2) 0.3189(7) 0.060(1) Uani 1.00 d . . .
N(11) N 0.7235(1) 0.2843(2) 0.5357(5) 0.0260(7) Uani 1.00 d . . .
N(12) N 0.6667(1) 0.2872(2) 0.5567(5) 0.0290(7) Uani 1.00 d . . .
N(21) N 0.6788(1) 0.1896(2) 0.3045(5) 0.0294(7) Uani 1.00 d . . .
N(22) N 0.6293(1) 0.2047(2) 0.3697(6) 0.0295(7) Uani 1.00 d . . .
N(31) N 0.7054(1) 0.1182(2) 0.5540(5) 0.0270(7) Uani 1.00 d . . .
N(32) N 0.6542(1) 0.1481(2) 0.5926(5) 0.0292(7) Uani 1.00 d . . .
N(41) N 0.7883(2) 0.2644(2) 0.2834(5) 0.0329(7) Uani 1.00 d . . .
N(42) N 0.9739(2) 0.5327(2) -0.1671(6) 0.059(1) Uani 1.00 d . . .
C(11) C 0.7437(2) 0.3521(2) 0.5731(6) 0.0275(8) Uani 1.00 d . . .
C(12) C 0.7000(2) 0.3976(2) 0.6164(6) 0.0371(10) Uani 1.00 d . . .
C(13) C 0.6521(2) 0.3562(2) 0.6058(6) 0.0346(9) Uani 1.00 d . . .
C(14) C 0.5935(2) 0.3778(3) 0.6400(8) 0.055(1) Uani 1.00 d . . .
C(21) C 0.6664(2) 0.1846(2) 0.1714(6) 0.0301(8) Uani 1.00 d . . .
C(22) C 0.6089(2) 0.1971(2) 0.1533(6) 0.0346(9) Uani 1.00 d . . .
C(23) C 0.5866(2) 0.2100(2) 0.2790(6) 0.0330(9) Uani 1.00 d . . .
C(24) C 0.5282(2) 0.2281(3) 0.3176(7) 0.047(1) Uani 1.00 d . . .
C(31) C 0.7126(2) 0.0565(2) 0.6305(6) 0.0293(8) Uani 1.00 d . . .
C(32) C 0.6680(2) 0.0477(2) 0.7194(6) 0.0362(9) Uani 1.00 d . . .
C(33) C 0.6314(2) 0.1062(2) 0.6915(6) 0.0341(9) Uani 1.00 d . . .
C(34) C 0.5766(2) 0.1238(3) 0.7577(7) 0.049(1) Uani 1.00 d . . .
C(41) C 0.8495(2) 0.3461(2) 0.1269(6) 0.0302(8) Uani 1.00 d . . .
C(42) C 0.9006(2) 0.3717(2) 0.1778(6) 0.0383(10) Uani 1.00 d . . .
C(43) C 0.9324(2) 0.4194(3) 0.1000(6) 0.0386(10) Uani 1.00 d . . .
C(44) C 0.9136(2) 0.4401(2) -0.0286(6) 0.0330(9) Uani 1.00 d . . .
C(45) C 0.8636(2) 0.4124(2) -0.0791(6) 0.0366(8) Uani 1.00 d . . .
C(46) C 0.8314(2) 0.3647(2) -0.0019(6) 0.0351(9) Uani 1.00 d . . .
C(47) C 0.8150(2) 0.2998(2) 0.2116(6) 0.0315(9) Uani 1.00 d . . .
C(48) C 0.9472(2) 0.4916(2) -0.1063(6) 0.041(1) Uani 1.00 d . . .
C(49) C 0.9221(2) 0.0999(2) 0.5080(9) 0.056(2) Uani 1.00 d . . .
C(50) C 0.4549 0.3438 1.0074 0.0915 Uiso 0.64 d P . .
C(50A) C 0.4982 0.2962 0.9482 0.0647 Uiso 0.36 d P . .
C(101) C 0.8039(2) 0.3709(2) 0.5695(6) 0.0298(8) Uani 1.00 d . . .
C(102) C 0.8200(2) 0.4465(2) 0.5558(6) 0.0371(10) Uani 1.00 d . . .
C(103) C 0.8765(2) 0.4660(2) 0.5564(6) 0.045(1) Uani 1.00 d . . .
C(104) C 0.9171(2) 0.4118(3) 0.5682(7) 0.048(1) Uani 1.00 d . . .
C(105) C 0.9016(2) 0.3365(3) 0.5822(7) 0.046(1) Uani 1.00 d . . .
C(106) C 0.8453(2) 0.3169(2) 0.5835(6) 0.0352(9) Uani 1.00 d . . .
C(201) C 0.7104(2) 0.1707(2) 0.0719(6) 0.0309(8) Uani 1.00 d . . .
C(202) C 0.7084(2) 0.2071(2) -0.0531(6) 0.0379(10) Uani 1.00 d . . .
C(203) C 0.7508(2) 0.1968(3) -0.1466(7) 0.049(1) Uani 1.00 d . . .
C(204) C 0.7960(2) 0.1515(3) -0.1164(7) 0.051(1) Uani 1.00 d . . .
C(205) C 0.7989(2) 0.1153(3) 0.0062(7) 0.044(1) Uani 1.00 d . . .
C(206) C 0.7564(2) 0.1245(2) 0.1001(6) 0.0357(10) Uani 1.00 d . . .
C(301) C 0.7588(2) 0.0027(2) 0.6172(6) 0.0344(9) Uani 1.00 d . . .
C(302) C 0.7793(2) -0.0333(2) 0.7328(6) 0.045(1) Uani 1.00 d . . .
C(303) C 0.8188(3) -0.0900(3) 0.7237(7) 0.054(1) Uani 1.00 d . . .
C(304) C 0.8391(3) -0.1111(2) 0.5992(8) 0.055(1) Uani 1.00 d . . .
C(305) C 0.8193(3) -0.0768(3) 0.4832(7) 0.049(1) Uani 1.00 d . . .
C(306) C 0.7797(2) -0.0204(2) 0.4932(6) 0.038(1) Uani 1.00 d . . .
B(1) B 0.6292(2) 0.2175(3) 0.5229(6) 0.0307(10) Uani 1.00 d . . .
H(1) H 0.5918 0.2263 0.5544 0.0381 Uiso 1.00 calc . . .
H(2) H 0.7022 0.4487 0.6468 0.0443 Uiso 1.00 calc . . .
H(3) H 0.5922 0.4305 0.6623 0.0554 Uiso 1.00 calc . . .
H(4) H 0.5808 0.3488 0.7155 0.0554 Uiso 1.00 calc . . .
H(5) H 0.5696 0.3685 0.5639 0.0554 Uiso 1.00 calc . . .
H(6) H 0.7927 0.4854 0.5451 0.0448 Uiso 1.00 calc . . .
H(7) H 0.8868 0.5172 0.5495 0.0514 Uiso 1.00 calc . . .
H(8) H 0.9564 0.4256 0.5656 0.0601 Uiso 1.00 calc . . .
H(9) H 0.9302 0.2986 0.5907 0.0537 Uiso 1.00 calc . . .
H(10) H 0.8346 0.2655 0.5948 0.0415 Uiso 1.00 calc . . .
H(11) H 0.5881 0.1971 0.0694 0.0418 Uiso 1.00 calc . . .
H(12) H 0.5274 0.2765 0.3611 0.0469 Uiso 1.00 calc . . .
H(13) H 0.5144 0.1904 0.3778 0.0469 Uiso 1.00 calc . . .
H(14) H 0.5053 0.2298 0.2381 0.0469 Uiso 1.00 calc . . .
H(15) H 0.6766 0.2391 -0.0751 0.0464 Uiso 1.00 calc . . .
H(16) H 0.7494 0.2226 -0.2315 0.0605 Uiso 1.00 calc . . .
H(17) H 0.8249 0.1432 -0.1823 0.0611 Uiso 1.00 calc . . .
H(18) H 0.8311 0.0850 0.0283 0.0528 Uiso 1.00 calc . . .
H(19) H 0.7582 0.0979 0.1842 0.0434 Uiso 1.00 calc . . .
H(20) H 0.6643 0.0097 0.7868 0.0426 Uiso 1.00 calc . . .
H(21) H 0.5772 0.1745 0.7911 0.0489 Uiso 1.00 calc . . .
H(22) H 0.5704 0.0895 0.8309 0.0489 Uiso 1.00 calc . . .
H(23) H 0.5469 0.1186 0.6929 0.0489 Uiso 1.00 calc . . .
H(24) H 0.9131 0.3570 0.2649 0.0435 Uiso 1.00 calc . . .
H(25) H 0.9679 0.4373 0.1328 0.0463 Uiso 1.00 calc . . .
H(26) H 0.8507 0.4280 -0.1665 0.0446 Uiso 1.00 calc . . .
H(27) H 0.7974 0.3437 -0.0377 0.0414 Uiso 1.00 calc . . .
H(28) H 0.7668 -0.0166 0.8192 0.0508 Uiso 1.00 calc . . .
H(29) H 0.8320 -0.1156 0.8033 0.0654 Uiso 1.00 calc . . .
H(30) H 0.8663 -0.1508 0.5917 0.0623 Uiso 1.00 calc . . .
H(31) H 0.8327 -0.0917 0.3959 0.0575 Uiso 1.00 calc . . .
H(32) H 0.7664 0.0034 0.4121 0.0458 Uiso 1.00 calc . . .

loop_
_atom_site_aniso_label
_atom_site_aniso_U_11
_atom_site_aniso_U_22
_atom_site_aniso_U_33
_atom_site_aniso_U_12
_atom_site_aniso_U_13
_atom_site_aniso_U_23
Co(1) 0.0243(3) 0.0264(2) 0.0231(3) -0.0021(2) 0.0010(2) 0.0010(2)
S(1) 0.0288(5) 0.0395(5) 0.0556(7) 0.0041(4) 0.0051(5) 0.0105(5)
F(1) 0.131(4) 0.060(2) 0.127(4) 0.006(2) -0.074(4) -0.015(2)
F(2) 0.036(2) 0.108(3) 0.179(6) 0.025(2) -0.010(3) 0.021(4)
F(3) 0.085(3) 0.066(2) 0.109(4) -0.017(2) -0.050(3) 0.040(2)
O(1) 0.030(1) 0.038(1) 0.049(2) 0.003(1) 0.006(1) 0.014(1)
O(2) 0.056(2) 0.057(2) 0.058(2) 0.009(2) 0.005(2) -0.006(2)
O(3) 0.035(2) 0.051(2) 0.095(4) 0.001(1) 0.016(2) 0.026(2)
N(11) 0.024(2) 0.026(1) 0.028(2) -0.003(1) 0.001(1) 0.000(1)
N(12) 0.026(2) 0.033(1) 0.028(2) 0.002(1) 0.003(1) -0.004(1)
N(21) 0.028(2) 0.034(2) 0.026(2) -0.002(1) -0.003(2) 0.000(1)
N(22) 0.023(2) 0.038(1) 0.028(2) -0.001(1) -0.004(2) 0.001(1)
N(31) 0.028(2) 0.028(1) 0.025(2) -0.004(1) 0.004(1) 0.003(1)
N(32) 0.028(2) 0.033(1) 0.026(2) -0.007(1) 0.003(1) 0.003(1)
N(41) 0.036(2) 0.034(2) 0.029(2) 0.000(1) 0.004(2) 0.006(1)
N(42) 0.060(3) 0.057(2) 0.058(3) -0.022(2) 0.016(3) 0.014(2)
C(11) 0.031(2) 0.029(2) 0.023(2) -0.001(1) -0.003(2) 0.000(2)
C(12) 0.044(3) 0.034(2) 0.033(2) 0.003(2) -0.003(2) -0.008(2)
C(13) 0.036(2) 0.039(2) 0.028(2) 0.005(2) 0.001(2) -0.006(2)
C(14) 0.034(3) 0.063(3) 0.069(4) 0.003(2) 0.004(3) -0.024(3)
C(21) 0.042(2) 0.026(2) 0.022(2) -0.006(2) -0.006(2) 0.001(1)
C(22) 0.038(2) 0.035(2) 0.031(2) -0.004(2) -0.011(2) 0.000(2)
C(23) 0.031(2) 0.031(2) 0.036(2) -0.003(2) -0.013(2) 0.001(2)
C(24) 0.026(2) 0.059(2) 0.056(3) -0.001(2) -0.009(2) -0.008(2)
C(31) 0.035(2) 0.028(1) 0.026(2) -0.007(1) -0.001(2) 0.002(1)
C(32) 0.048(3) 0.033(2) 0.027(2) -0.011(2) 0.001(2) 0.009(2)
C(33) 0.028(2) 0.045(2) 0.029(2) -0.010(2) 0.004(2) 0.000(2)
C(34) 0.037(2) 0.065(3) 0.045(3) -0.009(2) 0.012(2) 0.011(2)
C(41) 0.035(2) 0.029(2) 0.027(2) -0.003(1) 0.004(2) 0.001(2)
C(42) 0.035(2) 0.048(2) 0.032(2) -0.004(2) -0.003(2) 0.008(2)
C(43) 0.033(2) 0.049(2) 0.033(2) -0.007(2) -0.005(2) -0.001(2)
C(44) 0.035(2) 0.036(2) 0.028(2) -0.009(2) 0.002(2) 0.000(2)
C(45) 0.039(2) 0.043(2) 0.028(2) -0.008(2) 0.000(2) 0.008(2)
C(46) 0.033(2) 0.041(2) 0.031(2) -0.009(2) -0.002(2) 0.005(2)
C(47) 0.036(2) 0.029(2) 0.030(2) 0.001(1) 0.001(2) 0.002(2)
C(48) 0.040(2) 0.051(2) 0.031(3) -0.008(2) 0.006(2) -0.001(2)
C(49) 0.040(3) 0.034(2) 0.094(5) 0.001(2) -0.017(3) 0.009(3)
C(101) 0.036(2) 0.034(2) 0.020(2) -0.007(1) -0.001(2) 0.000(1)
C(102) 0.050(3) 0.034(2) 0.028(2) -0.006(2) -0.008(2) 0.004(2)
C(103) 0.055(3) 0.042(2) 0.037(2) -0.019(2) -0.005(2) 0.009(2)
C(104) 0.039(3) 0.066(3) 0.038(3) -0.018(2) -0.002(2) 0.001(2)
C(105) 0.030(2) 0.046(2) 0.062(3) -0.004(2) 0.000(2) -0.011(2)
C(106) 0.032(2) 0.035(2) 0.039(2) -0.005(2) -0.002(2) -0.007(2)
C(201) 0.040(2) 0.029(2) 0.024(2) -0.008(2) -0.003(2) -0.001(1)
C(202) 0.050(3) 0.042(2) 0.022(2) -0.007(2) -0.006(2) 0.002(2)
C(203) 0.065(4) 0.055(3) 0.028(3) -0.014(2) 0.000(2) 0.000(2)
C(204) 0.060(3) 0.056(2) 0.036(3) -0.012(2) 0.014(3) -0.014(2)
C(205) 0.049(3) 0.043(2) 0.041(3) 0.003(2) 0.004(2) -0.009(2)
C(206) 0.049(3) 0.031(2) 0.028(2) -0.004(2) 0.001(2) -0.002(2)
C(301) 0.049(3) 0.025(2) 0.029(2) -0.005(2) -0.001(2) 0.002(2)
C(302) 0.065(3) 0.037(2) 0.033(2) 0.000(2) 0.004(2) 0.008(2)
C(303) 0.074(4) 0.038(2) 0.049(3) 0.008(2) -0.006(3) 0.014(2)
C(304) 0.072(4) 0.030(2) 0.061(4) 0.009(2) 0.003(3) 0.004(2)
C(305) 0.067(3) 0.035(2) 0.045(3) 0.002(2) 0.006(3) -0.003(2)
C(306) 0.053(3) 0.030(2) 0.033(2) -0.003(2) 0.000(2) 0.001(2)
B(1) 0.024(2) 0.035(2) 0.033(3) 0.000(2) 0.003(2) -0.002(2)

loop_
_atom_type_symbol
_atom_type_description
_atom_type_scat_dispersion_real
_atom_type_scat_dispersion_imag
_atom_type_scat_source
C C 0.003 0.002
;International Tables for Crystallography
(1992, Vol. C, Tables 4.2.6.8 and 6.1.1.4)
;
H H 0.000 0.000
;International Tables for Crystallography
(1992, Vol. C, Table 6.1.1.4)
;
O O 0.011 0.006
;International Tables for Crystallography
(1992, Vol. C, Tables 4.2.6.8 and 6.1.1.4)
;
N N 0.006 0.003
;International Tables for Crystallography
(1992, Vol. C, Tables 4.2.6.8 and 6.1.1.4)
;
B B 0.001 0.001
;International Tables for Crystallography
(1992, Vol. C, Tables 4.2.6.8 and 6.1.1.4)
;
F F 0.017 0.010
;International Tables for Crystallography
(1992, Vol. C, Tables 4.2.6.8 and 6.1.1.4)
;
S S 0.125 0.123
;International Tables for Crystallography
(1992, Vol. C, Tables 4.2.6.8 and 6.1.1.4)
;
Co Co 0.349 0.972
;International Tables for Crystallography
(1992, Vol. C, Tables 4.2.6.8 and 6.1.1.4)
;
Cl Cl 0.148 0.159
;International Tables for Crystallography
(1992, Vol. C, Tables 4.2.6.8 and 6.1.1.4)
;

loop_
_geom_angle_atom_site_label_1
_geom_angle_atom_site_label_2
_geom_angle_atom_site_label_3
_geom_angle
_geom_angle_site_symmetry_1
_geom_angle_site_symmetry_2
_geom_angle_site_symmetry_3
_geom_angle_publ_flag
O(1) Co(1) N(11) 123.1(2) . . . yes
O(1) Co(1) N(21) 141.2(2) . . . yes
O(1) Co(1) N(31) 93.4(2) . . . yes
O(1) Co(1) N(41) 88.2(2) . . . yes
N(11) Co(1) N(21) 95.7(1) . . . yes
N(11) Co(1) N(31) 91.1(2) . . . yes
N(11) Co(1) N(41) 91.2(2) . . . yes
N(21) Co(1) N(31) 86.1(2) . . . yes
N(21) Co(1) N(41) 90.3(2) . . . yes
N(31) Co(1) N(41) 175.8(2) . . . yes
Cl(1A) Cl(1) C(50) 50.8574(2) . . . yes
Cl(1A) Cl(1) C(50A) 101.126(2) . . . yes
C(50) Cl(1) C(50A) 53.646(1) . . . yes
Cl(1) Cl(1A) C(50) 107.5409(7) . . . yes
Cl(1) Cl(1A) C(50A) 45.928(1) . . . yes
C(50) Cl(1A) C(50A) 64.3011(4) . . . yes
Cl(2A) Cl(2) C(50) 48.8217(6) . . . yes
Cl(2) Cl(2A) C(50) 58.670(1) . . . yes
Cl(2) Cl(2A) C(50A) 88.9569(4) . . . yes
C(50) Cl(2A) C(50A) 51.0875(4) . . . yes
O(1) S(1) O(2) 113.0(2) . . . yes
O(1) S(1) O(3) 115.0(2) . . . yes
O(1) S(1) C(49) 101.6(4) . . . yes
O(2) S(1) O(3) 116.4(4) . . . yes
O(2) S(1) C(49) 105.5(3) . . . yes
O(3) S(1) C(49) 103.1(3) . . . yes
Co(1) O(1) S(1) 138.7(3) . . . yes
Co(1) N(11) N(12) 113.8(3) . . . yes
Co(1) N(11) C(11) 138.2(3) . . . yes
N(12) N(11) C(11) 106.1(3) . . . yes
N(11) N(12) C(13) 109.9(3) . . . yes
N(11) N(12) B(1) 120.2(3) . . . yes
C(13) N(12) B(1) 129.9(4) . . . yes
Co(1) N(21) N(22) 115.1(4) . . . yes
Co(1) N(21) C(21) 137.9(3) . . . yes
N(22) N(21) C(21) 106.5(4) . . . yes
N(21) N(22) C(23) 110.2(5) . . . yes
N(21) N(22) B(1) 119.7(4) . . . yes
C(23) N(22) B(1) 129.9(4) . . . yes
Co(1) N(31) N(32) 110.9(2) . . . yes
Co(1) N(31) C(31) 142.3(3) . . . yes
N(32) N(31) C(31) 105.6(4) . . . yes
N(31) N(32) C(33) 110.2(3) . . . yes
N(31) N(32) B(1) 121.7(4) . . . yes
C(33) N(32) B(1) 128.1(4) . . . yes
Co(1) N(41) C(47) 172.8(4) . . . yes
N(11) C(11) C(12) 109.6(3) . . . yes
N(11) C(11) C(101) 122.8(4) . . . yes
C(12) C(11) C(101) 127.5(4) . . . yes
C(11) C(12) C(13) 107.0(4) . . . yes
N(12) C(13) C(12) 107.3(4) . . . yes
N(12) C(13) C(14) 123.6(4) . . . yes
C(12) C(13) C(14) 129.1(4) . . . yes
N(21) C(21) C(22) 109.1(4) . . . yes
N(21) C(21) C(201) 120.8(4) . . . yes
C(22) C(21) C(201) 130.1(5) . . . yes
C(21) C(22) C(23) 106.8(5) . . . yes
N(22) C(23) C(22) 107.4(4) . . . yes
N(22) C(23) C(24) 123.2(5) . . . yes
C(22) C(23) C(24) 129.4(5) . . . yes
N(31) C(31) C(32) 110.5(3) . . . yes
N(31) C(31) C(301) 125.3(4) . . . yes
C(32) C(31) C(301) 124.1(4) . . . yes
C(31) C(32) C(33) 105.7(4) . . . yes
N(32) C(33) C(32) 107.8(4) . . . yes
N(32) C(33) C(34) 123.9(4) . . . yes
C(32) C(33) C(34) 128.3(5) . . . yes
C(42) C(41) C(46) 121.9(4) . . . yes
C(42) C(41) C(47) 118.4(5) . . . yes
C(46) C(41) C(47) 119.7(4) . . . yes
C(41) C(42) C(43) 118.7(5) . . . yes
C(42) C(43) C(44) 119.6(4) . . . yes
C(43) C(44) C(45) 120.9(4) . . . yes
C(43) C(44) C(48) 118.3(4) . . . yes
C(45) C(44) C(48) 120.7(5) . . . yes
C(44) C(45) C(46) 119.8(5) . . . yes
C(41) C(46) C(45) 119.0(4) . . . yes
N(41) C(47) C(41) 177.3(6) . . . yes
N(42) C(48) C(44) 179.5(6) . . . yes
S(1) C(49) F(1) 112.2(4) . . . yes
S(1) C(49) F(2) 110.2(6) . . . yes
S(1) C(49) F(3) 114.0(4) . . . yes
F(1) C(49) F(2) 106.0(5) . . . yes
F(1) C(49) F(3) 106.2(7) . . . yes
F(2) C(49) F(3) 107.8(4) . . . yes
Cl(1) C(50) Cl(1A) 21.6017(6) . . . yes
Cl(1) C(50) Cl(2) 120.2 . . . yes
Cl(1) C(50) Cl(2A) 103.055(1) . . . yes
Cl(1) C(50) C(50A) 30.4915(4) . . . yes
Cl(1A) C(50) Cl(2) 113.9 . . . yes
Cl(1A) C(50) Cl(2A) 122.4945(5) . . . yes
Cl(1A) C(50) C(50A) 50.834(1) . . . yes
Cl(2) C(50) Cl(2A) 72.5085(6) . . . yes
Cl(2) C(50) C(50A) 109.4010(2) . . . yes
Cl(2A) C(50) C(50A) 72.566(2) . . . yes
Cl(1) C(50A) Cl(1A) 32.9460(3) . . . yes
Cl(1) C(50A) Cl(2A) 152.2035(5) . . . yes
Cl(1) C(50A) C(50) 95.863(2) . . . yes
Cl(1A) C(50A) Cl(2A) 120.3109(2) . . . yes
Cl(1A) C(50A) C(50) 64.865(1) . . . yes
Cl(2A) C(50A) C(50) 56.347(1) . . . yes
C(11) C(101) C(102) 119.0(4) . . . yes
C(11) C(101) C(106) 122.5(4) . . . yes
C(102) C(101) C(106) 118.4(4) . . . yes
C(101) C(102) C(103) 120.2(4) . . . yes
C(102) C(103) C(104) 120.7(4) . . . yes
C(103) C(104) C(105) 119.5(5) . . . yes
C(104) C(105) C(106) 119.9(4) . . . yes
C(101) C(106) C(105) 121.1(4) . . . yes
C(21) C(201) C(202) 119.6(4) . . . yes
C(21) C(201) C(206) 121.9(5) . . . yes
C(202) C(201) C(206) 118.4(5) . . . yes
C(201) C(202) C(203) 120.4(5) . . . yes
C(202) C(203) C(204) 120.3(6) . . . yes
C(203) C(204) C(205) 120.2(6) . . . yes
C(204) C(205) C(206) 120.1(5) . . . yes
C(201) C(206) C(205) 120.6(5) . . . yes
C(31) C(301) C(302) 119.1(5) . . . yes
C(31) C(301) C(306) 122.8(5) . . . yes
C(302) C(301) C(306) 117.7(4) . . . yes
C(301) C(302) C(303) 121.1(6) . . . yes
C(302) C(303) C(304) 119.8(6) . . . yes
C(303) C(304) C(305) 120.3(5) . . . yes
C(304) C(305) C(306) 119.5(6) . . . yes
C(301) C(306) C(305) 121.6(5) . . . yes
N(12) B(1) N(22) 109.1(4) . . . yes
N(12) B(1) N(32) 108.5(4) . . . yes
N(22) B(1) N(32) 109.1(4) . . . yes

loop_
_geom_bond_atom_site_label_1
_geom_bond_atom_site_label_2
_geom_bond_distance
_geom_bond_site_symmetry_1
_geom_bond_site_symmetry_2
_geom_bond_publ_flag
Co(1) O(1) 2.022(3) . . yes
Co(1) N(11) 2.049(4) . . yes
Co(1) N(21) 2.049(5) . . yes
Co(1) N(31) 2.131(4) . . yes
Co(1) N(41) 2.100(5) . . yes
Cl(1) Cl(1A) 0.695 . . yes
Cl(1) C(50) 1.801 . . yes
Cl(1) C(50A) 0.919 . . yes
Cl(1A) C(50) 1.465 . . yes
Cl(1A) C(50A) 1.255 . . yes
Cl(2) Cl(2A) 1.977 . . yes
Cl(2) C(50) 1.770 . . yes
Cl(2A) C(50) 1.560 . . yes
Cl(2A) C(50A) 1.788 . . yes
S(1) O(1) 1.468(4) . . yes
S(1) O(2) 1.432(5) . . yes
S(1) O(3) 1.437(4) . . yes
S(1) C(49) 1.797(8) . . yes
F(1) C(49) 1.327(8) . . yes
F(2) C(49) 1.343(7) . . yes
F(3) C(49) 1.319(7) . . yes
N(11) N(12) 1.373(5) . . yes
N(11) C(11) 1.350(5) . . yes
N(12) C(13) 1.364(6) . . yes
N(12) B(1) 1.563(6) . . yes
N(21) N(22) 1.373(6) . . yes
N(21) C(21) 1.356(8) . . yes
N(22) C(23) 1.363(7) . . yes
N(22) B(1) 1.538(8) . . yes
N(31) N(32) 1.388(5) . . yes
N(31) C(31) 1.343(6) . . yes
N(32) C(33) 1.345(7) . . yes
N(32) B(1) 1.534(6) . . yes
N(41) C(47) 1.144(6) . . yes
N(42) C(48) 1.141(7) . . yes
C(11) C(12) 1.387(6) . . yes
C(11) C(101) 1.477(6) . . yes
C(12) C(13) 1.364(6) . . yes
C(13) C(14) 1.489(7) . . yes
C(21) C(22) 1.404(7) . . yes
C(21) C(201) 1.464(7) . . yes
C(22) C(23) 1.375(8) . . yes
C(23) C(24) 1.482(7) . . yes
C(31) C(32) 1.393(7) . . yes
C(31) C(301) 1.465(6) . . yes
C(32) C(33) 1.385(6) . . yes
C(33) C(34) 1.499(7) . . yes
C(41) C(42) 1.396(6) . . yes
C(41) C(46) 1.390(8) . . yes
C(41) C(47) 1.436(7) . . yes
C(42) C(43) 1.376(7) . . yes
C(43) C(44) 1.402(8) . . yes
C(44) C(45) 1.386(6) . . yes
C(44) C(48) 1.441(7) . . yes
C(45) C(46) 1.376(7) . . yes
C(50) C(50A) 1.458 . . yes
C(101) C(102) 1.404(6) . . yes
C(101) C(106) 1.384(6) . . yes
C(102) C(103) 1.393(7) . . yes
C(103) C(104) 1.371(7) . . yes
C(104) C(105) 1.395(7) . . yes
C(105) C(106) 1.390(6) . . yes
C(201) C(202) 1.400(8) . . yes
C(201) C(206) 1.398(6) . . yes
C(202) C(203) 1.387(8) . . yes
C(203) C(204) 1.379(8) . . yes
C(204) C(205) 1.377(9) . . yes
C(205) C(206) 1.387(8) . . yes
C(301) C(302) 1.402(8) . . yes
C(301) C(306) 1.390(8) . . yes
C(302) C(303) 1.382(8) . . yes
C(303) C(304) 1.38(1) . . yes
C(304) C(305) 1.385(9) . . yes
C(305) C(306) 1.381(7) . . yes

loop_
_geom_contact_atom_site_label_1
_geom_contact_atom_site_label_2
_geom_contact_distance
_geom_contact_site_symmetry_1
_geom_contact_site_symmetry_2
_geom_contact_publ_flag
Cl(1A) F(1) 3.492(6) . 4_455 ?
Cl(2) F(2) 3.322(4) . 3_655 ?
Cl(2) F(1) 3.550(6) . 4_455 ?
Cl(2) F(3) 3.573(6) . 4_455 ?
Cl(2A) F(3) 3.429(4) . 3_655 ?
F(2) C(14) 3.470(8) . 4_555 ?
O(3) C(24) 3.348(6) . 4_555 ?
O(3) C(50) 3.408(6) . 4_554 ?
N(11) C(203) 3.576(8) . 1_556 ?
N(31) C(203) 3.458(8) . 1_556 ?
N(32) C(203) 3.574(8) . 1_556 ?
N(42) C(43) 3.328(8) . 2_764 ?
N(42) C(24) 3.473(6) . 3_654 ?
N(42) C(23) 3.505(6) . 3_654 ?
C(31) C(203) 3.453(7) . 1_556 ?
C(32) C(43) 3.513(6) . 3_645 ?
C(32) C(42) 3.551(6) . 3_645 ?
C(32) C(203) 3.562(7) . 1_556 ?
C(46) C(306) 3.347(6) . 3_654 ?
C(46) C(301) 3.470(6) . 3_654 ?
C(48) C(104) 3.600(9) . 1_554 ?
